data_4503332
loop_
_publ_author_name
'Aburaya, Kazuaki'
'Nakano, Kazunori'
'Sada, Kazuki'
'Yoswathananont, Nungruethai'
'Shigesato, Masashi'
'Hisaki, Ichiro'
'Tohnai, Norimitsu'
'Miyata, Mikiji'

_publ_section_title
;
 Importance of Weak Hydrogen Bonds in the Formation of Cholamide Inclusion
 Crystals with Aromatic Guests
;
_journal_issue 3
_journal_name_full 'Crystal Growth &amp; Design'
_journal_page_first 1013
_journal_paper_doi 10.1021/cg701011r
_journal_volume 8
_journal_year 2008
_chemical_formula_sum 'C30 H44 Cl2 O5'
_chemical_formula_weight 555.58
_space_group_IT_number 4
_symmetry_cell_setting monoclinic
_symmetry_Int_Tables_number 4
_symmetry_space_group_name_Hall 'P 2yb'
_symmetry_space_group_name_H-M 'P 1 21 1'
_cell_angle_alpha 90
_cell_angle_beta 115.814(9)
_cell_angle_gamma 90
_cell_formula_units_Z 2
_cell_length_a 13.696(2)
_cell_length_b 8.044(1)
_cell_length_c 14.621(4)
_cell_measurement_reflns_used 4872
_cell_measurement_temperature 296.2
_cell_measurement_theta_max 67.2
_cell_measurement_theta_min 3.4
_cell_volume 1450.1(5)
_computing_cell_refinement PROCESS-AUTO
_computing_data_collection PROCESS-AUTO
_computing_data_reduction 'teXsan Ver. 1.10'
_computing_publication_material 'teXsan Ver. 1.10'
_computing_structure_refinement 'teXsan Ver. 1.10'
_computing_structure_solution SIR92
_diffrn_measured_fraction_theta_full 0.9255
_diffrn_measured_fraction_theta_max 0.9255
_diffrn_measurement_device_type 'Rigaku RAXIS-RAPID Imaging Plate'
_diffrn_measurement_method \w
_diffrn_radiation_type 'Cu K\a'
_diffrn_radiation_wavelength 1.5418
_diffrn_reflns_av_R_equivalents 0.078
_diffrn_reflns_limit_h_max 16
_diffrn_reflns_limit_h_min 0
_diffrn_reflns_limit_k_max 9
_diffrn_reflns_limit_k_min 0
_diffrn_reflns_limit_l_max 15
_diffrn_reflns_limit_l_min -17
_diffrn_reflns_number 7835
_diffrn_reflns_theta_full 68.13
_diffrn_reflns_theta_max 68.13
_exptl_absorpt_coefficient_mu 2.308
_exptl_absorpt_correction_T_max 0.758
_exptl_absorpt_correction_T_min 0.360
_exptl_absorpt_correction_type multi-scan
_exptl_absorpt_process_details '(Higashi, 1995)'
_exptl_crystal_colour colorless
_exptl_crystal_density_diffrn 1.272
_exptl_crystal_density_method 'not measured'
_exptl_crystal_description block
_exptl_crystal_size_max 0.360
_exptl_crystal_size_mid 0.150
_exptl_crystal_size_min 0.120
_refine_diff_density_max 0.54
_refine_diff_density_min -0.54
_refine_ls_abs_structure_Flack 0.71(7)
_refine_ls_extinction_method none
_refine_ls_goodness_of_fit_ref 1.443
_refine_ls_hydrogen_treatment noref
_refine_ls_number_parameters 335
_refine_ls_number_reflns 2648
_refine_ls_R_factor_gt 0.0590
_refine_ls_shift/su_max 0.0002
_refine_ls_structure_factor_coef Fsqd
_refine_ls_weighting_details 'w = 1/[\s^2^(Fo^2^) + (0.05000(Max(Fo^2^,0) + 2Fc^2^)/3)^2^]'
_refine_ls_weighting_scheme calc
_refine_ls_wR_factor_ref 0.1491
_reflns_number_gt 2197
_reflns_number_total 2648
_reflns_threshold_expression F^2^>2.0\s(F^2^)
_cod_data_source_file cg701011r-file002.cif
_cod_data_source_block CA14
_cod_original_formula_sum 'C30 H44 Cl2 O5 '
_cod_database_code 4503332

loop_
_symmetry_equiv_pos_as_xyz
x,y,z
-x,1/2+y,-z

loop_
_atom_site_label
_atom_site_type_symbol
_atom_site_fract_x
_atom_site_fract_y
_atom_site_fract_z
_atom_site_U_iso_or_equiv
_atom_site_adp_type
_atom_site_occupancy
_atom_site_calc_flag
Cl(1) Cl 1.0696(2) 0.168(1) 0.5431(2) 0.1021(8) Uani 1.00 d
Cl(2) Cl 1.1319(1) 0.475(1) 0.68810(10) 0.0522(4) Uani 1.00 d
O(1) O 1.1237(2) 0.507(1) 1.0918(2) 0.0337(8) Uani 1.00 d
O(2) O 0.7600(2) 0.735(1) 0.8963(2) 0.0310(8) Uani 1.00 d
O(3) O 0.6866(2) 0.194(1) 0.8062(2) 0.0329(8) Uani 1.00 d
O(4) O 0.3513(4) 0.443(1) 0.3408(3) 0.055(1) Uani 1.00 d
O(5) O 0.3020(3) 0.179(1) 0.2995(2) 0.0435(10) Uani 1.00 d
C(1) C 0.9104(4) 0.309(1) 1.1539(3) 0.030(1) Uani 1.00 d
C(2) C 0.9983(4) 0.324(1) 1.1153(3) 0.028(1) Uani 1.00 d
C(3) C 1.0473(3) 0.495(1) 1.1352(3) 0.0299(10) Uani 1.00 d
C(4) C 0.9601(4) 0.622(1) 1.0880(3) 0.031(1) Uani 1.00 d
C(5) C 0.8691(4) 0.612(1) 1.1231(3) 0.029(1) Uani 1.00 d
C(6) C 0.7841(4) 0.747(1) 1.0734(4) 0.033(1) Uani 1.00 d
C(7) C 0.7071(4) 0.715(1) 0.9629(3) 0.029(1) Uani 1.00 d
C(8) C 0.6573(3) 0.541(1) 0.9474(3) 0.0247(9) Uani 1.00 d
C(9) C 0.7442(3) 0.406(1) 0.9939(3) 0.0253(9) Uani 1.00 d
C(10) C 0.8183(4) 0.436(1) 1.1089(3) 0.027(1) Uani 1.00 d
C(11) C 0.6914(4) 0.232(1) 0.9697(3) 0.028(1) Uani 1.00 d
C(12) C 0.6180(3) 0.199(1) 0.8574(3) 0.0271(10) Uani 1.00 d
C(13) C 0.5296(3) 0.335(1) 0.8140(3) 0.0254(10) Uani 1.00 d
C(14) C 0.5881(3) 0.504(1) 0.8355(3) 0.0243(9) Uani 1.00 d
C(15) C 0.5002(4) 0.627(1) 0.7739(3) 0.032(1) Uani 1.00 d
C(16) C 0.4285(4) 0.529(1) 0.6762(4) 0.033(1) Uani 1.00 d
C(17) C 0.4653(4) 0.345(1) 0.6951(3) 0.0270(10) Uani 1.00 d
C(18) C 0.4493(4) 0.318(1) 0.8614(3) 0.032(1) Uani 1.00 d
C(19) C 0.7528(4) 0.420(1) 1.1714(3) 0.037(1) Uani 1.00 d
C(20) C 0.3720(3) 0.226(1) 0.6377(3) 0.0310(10) Uani 1.00 d
C(21) C 0.3992(5) 0.041(1) 0.6564(4) 0.041(1) Uani 1.00 d
C(22) C 0.3201(4) 0.264(1) 0.5224(3) 0.033(1) Uani 1.00 d
C(23) C 0.3988(4) 0.241(1) 0.4738(3) 0.041(1) Uani 1.00 d
C(24) C 0.3494(4) 0.297(1) 0.3659(3) 0.036(1) Uani 1.00 d
C(25) C 0.9788(5) 0.244(2) 0.5864(4) 0.053(1) Uani 1.00 d
C(26) C 1.0076(4) 0.379(1) 0.6505(4) 0.040(1) Uani 1.00 d
C(27) C 0.9353(5) 0.433(1) 0.6874(4) 0.052(2) Uani 1.00 d
C(28) C 0.8371(5) 0.355(2) 0.6596(5) 0.054(2) Uani 1.00 d
C(29) C 0.8099(5) 0.222(2) 0.5960(4) 0.056(2) Uani 1.00 d
C(30) C 0.8811(6) 0.163(2) 0.5604(5) 0.063(2) Uani 1.00 d
H(1) H 0.8788 0.1974 1.1372 0.0360 Uiso 1.00 calc
H(2) H 0.9436 0.3183 1.2257 0.0360 Uiso 1.00 calc
H(3) H 1.0547 0.2415 1.1492 0.0337 Uiso 1.00 calc
H(4) H 0.9677 0.2992 1.0439 0.0337 Uiso 1.00 calc
H(5) H 1.0835 0.5107 1.2061 0.0336 Uiso 1.00 calc
H(6) H 0.9930 0.7279 1.1042 0.0356 Uiso 1.00 calc
H(7) H 0.9287 0.6068 1.0157 0.0356 Uiso 1.00 calc
H(8) H 0.9024 0.6327 1.1942 0.0336 Uiso 1.00 calc
H(9) H 0.7427 0.7534 1.1109 0.0385 Uiso 1.00 calc
H(10) H 0.8211 0.8461 1.0774 0.0385 Uiso 1.00 calc
H(11) H 0.6498 0.7924 0.9428 0.0349 Uiso 1.00 calc
H(12) H 0.6118 0.5339 0.9817 0.0276 Uiso 1.00 calc
H(13) H 0.7905 0.4108 0.9601 0.0291 Uiso 1.00 calc
H(14) H 0.7474 0.1469 0.9922 0.0326 Uiso 1.00 calc
H(15) H 0.6493 0.2153 1.0069 0.0326 Uiso 1.00 calc
H(16) H 0.5830 0.0928 0.8503 0.0321 Uiso 1.00 calc
H(17) H 0.6370 0.4970 0.8052 0.0279 Uiso 1.00 calc
H(18) H 0.4601 0.6584 0.8089 0.0378 Uiso 1.00 calc
H(19) H 0.5313 0.7202 0.7574 0.0378 Uiso 1.00 calc
H(20) H 0.3549 0.5363 0.6630 0.0378 Uiso 1.00 calc
H(21) H 0.4386 0.5688 0.6200 0.0378 Uiso 1.00 calc
H(22) H 0.5164 0.3257 0.6684 0.0313 Uiso 1.00 calc
H(23) H 0.4854 0.3297 0.9328 0.0397 Uiso 1.00 calc
H(24) H 0.3949 0.4019 0.8338 0.0397 Uiso 1.00 calc
H(25) H 0.4142 0.2115 0.8453 0.0397 Uiso 1.00 calc
H(26) H 0.7964 0.4420 1.2407 0.0479 Uiso 1.00 calc
H(27) H 0.6927 0.4949 1.1458 0.0479 Uiso 1.00 calc
H(28) H 0.7236 0.3084 1.1654 0.0479 Uiso 1.00 calc
H(29) H 0.3181 0.2467 0.6606 0.0344 Uiso 1.00 calc
H(30) H 0.3345 -0.0270 0.6189 0.0489 Uiso 1.00 calc
H(31) H 0.4521 0.0074 0.6341 0.0489 Uiso 1.00 calc
H(32) H 0.4247 0.0120 0.7265 0.0489 Uiso 1.00 calc
H(33) H 0.2596 0.1883 0.4894 0.0392 Uiso 1.00 calc
H(34) H 0.2943 0.3730 0.5118 0.0392 Uiso 1.00 calc
H(35) H 0.4632 0.3009 0.5110 0.0499 Uiso 1.00 calc
H(36) H 0.4179 0.1234 0.4762 0.0499 Uiso 1.00 calc
H(37) H 1.1784 0.5985 1.1077 0.0728 Uiso 1.00 calc
H(38) H 0.8049 0.8316 0.9142 0.0728 Uiso 1.00 calc
H(39) H 0.6728 0.1220 0.7569 0.0752 Uiso 1.00 calc
H(40) H 0.3025 0.2161 0.2473 0.0937 Uiso 1.00 calc
H(41) H 0.9561 0.5220 0.7359 0.0626 Uiso 1.00 calc
H(42) H 0.7868 0.3888 0.6859 0.0658 Uiso 1.00 calc
H(43) H 0.7393 0.1686 0.5746 0.0665 Uiso 1.00 calc
H(44) H 0.8616 0.0651 0.5157 0.0768 Uiso 1.00 calc

loop_
_atom_site_aniso_label
_atom_site_aniso_U_11
_atom_site_aniso_U_22
_atom_site_aniso_U_33
_atom_site_aniso_U_12
_atom_site_aniso_U_13
_atom_site_aniso_U_23
Cl(1) 0.070(1) 0.140(2) 0.118(1) -0.040(1) 0.060(1) -0.089(2)
Cl(2) 0.0452(7) 0.0590(9) 0.0487(6) -0.0144(7) 0.0172(6) -0.0105(7)
O(1) 0.019(1) 0.033(2) 0.050(2) 0.002(1) 0.017(1) -0.002(2)
O(2) 0.029(2) 0.030(2) 0.034(1) -0.007(1) 0.014(1) 0.004(1)
O(3) 0.028(2) 0.037(2) 0.034(1) 0.006(2) 0.014(1) -0.002(1)
O(4) 0.068(3) 0.041(2) 0.056(2) 0.001(2) 0.028(2) 0.007(2)
O(5) 0.053(2) 0.041(2) 0.040(2) -0.004(2) 0.023(2) 0.000(1)
C(1) 0.026(2) 0.033(2) 0.027(2) 0.002(2) 0.008(2) 0.003(2)
C(2) 0.024(2) 0.029(2) 0.029(2) 0.003(2) 0.010(2) 0.001(2)
C(3) 0.019(2) 0.037(2) 0.028(2) -0.004(2) 0.004(1) -0.005(2)
C(4) 0.025(2) 0.033(3) 0.030(2) 0.003(2) 0.009(2) -0.001(2)
C(5) 0.032(2) 0.028(2) 0.026(2) -0.001(2) 0.014(2) -0.002(2)
C(6) 0.033(2) 0.030(2) 0.043(2) 0.002(2) 0.023(2) -0.008(2)
C(7) 0.030(2) 0.024(2) 0.037(2) 0.003(2) 0.019(2) 0.002(2)
C(8) 0.020(2) 0.024(2) 0.027(2) 0.004(1) 0.008(2) 0.005(2)
C(9) 0.024(2) 0.022(2) 0.032(2) 0.001(1) 0.013(2) 0.001(2)
C(10) 0.036(2) 0.027(2) 0.024(2) 0.004(2) 0.017(2) 0.001(2)
C(11) 0.030(2) 0.022(2) 0.029(2) 0.001(2) 0.010(2) 0.005(2)
C(12) 0.022(2) 0.026(2) 0.034(2) 0.001(2) 0.012(1) 0.004(2)
C(13) 0.021(2) 0.024(2) 0.027(2) 0.003(1) 0.007(2) 0.007(2)
C(14) 0.021(2) 0.026(2) 0.024(2) 0.000(2) 0.008(2) 0.006(2)
C(15) 0.025(2) 0.029(2) 0.040(2) 0.002(2) 0.011(2) 0.007(2)
C(16) 0.027(2) 0.028(2) 0.040(2) 0.003(2) 0.011(2) 0.007(2)
C(17) 0.026(2) 0.028(2) 0.027(2) 0.000(2) 0.010(2) 0.005(2)
C(18) 0.032(2) 0.033(3) 0.039(2) -0.002(2) 0.022(2) 0.001(2)
C(19) 0.046(3) 0.043(3) 0.034(2) 0.003(2) 0.030(2) 0.004(2)
C(20) 0.024(2) 0.035(2) 0.034(2) -0.001(2) 0.013(2) 0.001(2)
C(21) 0.043(3) 0.033(2) 0.043(3) -0.004(2) 0.016(2) 0.004(2)
C(22) 0.028(2) 0.034(3) 0.030(2) 0.000(2) 0.008(2) -0.003(2)
C(23) 0.031(2) 0.056(3) 0.037(2) 0.010(2) 0.016(2) 0.008(2)
C(24) 0.032(2) 0.043(2) 0.038(2) -0.001(2) 0.020(2) 0.003(2)
C(25) 0.060(3) 0.053(3) 0.041(2) -0.024(3) 0.017(2) -0.013(2)
C(26) 0.039(2) 0.037(3) 0.036(2) 0.001(2) 0.009(2) 0.005(2)
C(27) 0.061(3) 0.043(3) 0.063(3) 0.010(2) 0.038(3) -0.006(3)
C(28) 0.062(3) 0.048(3) 0.068(3) 0.007(3) 0.042(3) 0.005(2)
C(29) 0.051(3) 0.061(4) 0.056(3) -0.011(3) 0.022(3) -0.003(3)
C(30) 0.062(3) 0.063(4) 0.078(4) -0.024(3) 0.041(3) -0.041(4)

loop_
_atom_type_symbol
_atom_type_description
_atom_type_scat_dispersion_real
_atom_type_scat_dispersion_imag
_atom_type_scat_source
C C 0.018 0.009
;International Tables for Crystallography
(1992, Vol. C, Tables 4.2.6.8 and 6.1.1.1)
;
H H 0.000 0.000
;International Tables for Crystallography
(1992, Vol. C, Table 6.1.1.2)
;
O O 0.049 0.032
;International Tables for Crystallography
(1992, Vol. C, Tables 4.2.6.8 and 6.1.1.1)
;
Cl Cl 0.364 0.702
;International Tables for Crystallography
(1992, Vol. C, Tables 4.2.6.8 and 6.1.1.1)
;

loop_
_geom_angle_atom_site_label_1
_geom_angle_atom_site_label_2
_geom_angle_atom_site_label_3
_geom_angle
_geom_angle_site_symmetry_2
_geom_angle_site_symmetry_3
_geom_angle_publ_flag
C(2) C(1) C(10) 114.8(5) 1_555 1_555 yes
C(1) C(2) C(3) 110.8(5) 1_555 1_555 yes
O(1) C(3) C(2) 108.9(5) 1_555 1_555 yes
O(1) C(3) C(4) 109.7(5) 1_555 1_555 yes
C(2) C(3) C(4) 109.8(4) 1_555 1_555 yes
C(3) C(4) C(5) 114.0(5) 1_555 1_555 yes
C(4) C(5) C(6) 111.2(5) 1_555 1_555 yes
C(4) C(5) C(10) 112.7(5) 1_555 1_555 yes
C(6) C(5) C(10) 112.5(4) 1_555 1_555 yes
C(5) C(6) C(7) 114.7(5) 1_555 1_555 yes
O(2) C(7) C(6) 112.2(4) 1_555 1_555 yes
O(2) C(7) C(8) 108.6(4) 1_555 1_555 yes
C(6) C(7) C(8) 111.7(5) 1_555 1_555 yes
C(7) C(8) C(9) 111.9(4) 1_555 1_555 yes
C(7) C(8) C(14) 111.3(4) 1_555 1_555 yes
C(9) C(8) C(14) 109.9(4) 1_555 1_555 yes
C(8) C(9) C(10) 112.6(4) 1_555 1_555 yes
C(8) C(9) C(11) 110.1(4) 1_555 1_555 yes
C(10) C(9) C(11) 114.0(4) 1_555 1_555 yes
C(1) C(10) C(5) 108.2(4) 1_555 1_555 yes
C(1) C(10) C(9) 112.8(4) 1_555 1_555 yes
C(1) C(10) C(19) 106.0(4) 1_555 1_555 yes
C(5) C(10) C(9) 109.2(4) 1_555 1_555 yes
C(5) C(10) C(19) 109.7(4) 1_555 1_555 yes
C(9) C(10) C(19) 110.8(4) 1_555 1_555 yes
C(9) C(11) C(12) 115.1(4) 1_555 1_555 yes
O(3) C(12) C(11) 107.0(4) 1_555 1_555 yes
O(3) C(12) C(13) 112.4(4) 1_555 1_555 yes
C(11) C(12) C(13) 110.7(4) 1_555 1_555 yes
C(12) C(13) C(14) 107.2(4) 1_555 1_555 yes
C(12) C(13) C(17) 116.9(4) 1_555 1_555 yes
C(12) C(13) C(18) 109.9(4) 1_555 1_555 yes
C(14) C(13) C(17) 99.9(4) 1_555 1_555 yes
C(14) C(13) C(18) 113.1(5) 1_555 1_555 yes
C(17) C(13) C(18) 109.6(4) 1_555 1_555 yes
C(8) C(14) C(13) 114.5(4) 1_555 1_555 yes
C(8) C(14) C(15) 118.5(5) 1_555 1_555 yes
C(13) C(14) C(15) 104.3(4) 1_555 1_555 yes
C(14) C(15) C(16) 103.7(5) 1_555 1_555 yes
C(15) C(16) C(17) 107.2(4) 1_555 1_555 yes
C(13) C(17) C(16) 103.2(4) 1_555 1_555 yes
C(13) C(17) C(20) 120.7(4) 1_555 1_555 yes
C(16) C(17) C(20) 111.7(4) 1_555 1_555 yes
C(17) C(20) C(21) 115.4(5) 1_555 1_555 yes
C(17) C(20) C(22) 110.9(5) 1_555 1_555 yes
C(21) C(20) C(22) 110.0(5) 1_555 1_555 yes
C(20) C(22) C(23) 113.5(5) 1_555 1_555 yes
C(22) C(23) C(24) 111.5(5) 1_555 1_555 yes
O(4) C(24) O(5) 122.6(5) 1_555 1_555 yes
O(4) C(24) C(23) 123.1(6) 1_555 1_555 yes
O(5) C(24) C(23) 114.3(6) 1_555 1_555 yes
Cl(1) C(25) C(26) 119.3(6) 1_555 1_555 yes
Cl(1) C(25) C(30) 119.7(6) 1_555 1_555 yes
C(26) C(25) C(30) 120.9(7) 1_555 1_555 yes
Cl(2) C(26) C(25) 121.3(6) 1_555 1_555 yes
Cl(2) C(26) C(27) 120.5(5) 1_555 1_555 yes
C(25) C(26) C(27) 118.2(7) 1_555 1_555 yes
C(26) C(27) C(28) 120.9(7) 1_555 1_555 yes
C(27) C(28) C(29) 120.2(7) 1_555 1_555 yes
C(28) C(29) C(30) 120.4(7) 1_555 1_555 yes
C(25) C(30) C(29) 119.4(7) 1_555 1_555 yes

loop_
_geom_bond_atom_site_label_1
_geom_bond_atom_site_label_2
_geom_bond_distance
_geom_bond_publ_flag
Cl(1) C(25) 1.733(8) yes
Cl(2) C(26) 1.727(7) yes
O(1) C(3) 1.444(6) yes
O(2) C(7) 1.452(6) yes
O(3) C(12) 1.434(6) yes
O(4) C(24) 1.231(8) yes
O(5) C(24) 1.312(8) yes
C(1) C(2) 1.541(8) yes
C(1) C(10) 1.531(8) yes
C(2) C(3) 1.501(9) yes
C(3) C(4) 1.495(8) yes
C(4) C(5) 1.543(7) yes
C(5) C(6) 1.529(8) yes
C(5) C(10) 1.551(8) yes
C(6) C(7) 1.518(8) yes
C(7) C(8) 1.533(8) yes
C(8) C(9) 1.536(7) yes
C(8) C(14) 1.520(6) yes
C(9) C(10) 1.558(7) yes
C(9) C(11) 1.543(8) yes
C(10) C(19) 1.538(7) yes
C(11) C(12) 1.529(7) yes
C(12) C(13) 1.544(7) yes
C(13) C(14) 1.546(8) yes
C(13) C(17) 1.572(6) yes
C(13) C(18) 1.540(7) yes
C(14) C(15) 1.513(7) yes
C(15) C(16) 1.551(8) yes
C(16) C(17) 1.553(8) yes
C(17) C(20) 1.519(8) yes
C(20) C(21) 1.532(9) yes
C(20) C(22) 1.547(7) yes
C(22) C(23) 1.539(8) yes
C(23) C(24) 1.491(8) yes
C(25) C(26) 1.378(10) yes
C(25) C(30) 1.38(1) yes
C(26) C(27) 1.388(9) yes
C(27) C(28) 1.37(1) yes
C(28) C(29) 1.36(1) yes
C(29) C(30) 1.38(1) yes

loop_
_geom_contact_atom_site_label_1
_geom_contact_atom_site_label_2
_geom_contact_distance
_geom_contact_site_symmetry_2
Cl(1) C(26) 3.453(7) 2_746
O(1) O(2) 2.668(5) 2_747
O(1) O(3) 2.806(5) 2_757
O(1) C(11) 3.534(7) 2_757
O(2) O(5) 2.647(5) 2_656
O(2) C(2) 3.463(6) 2_757
O(2) C(24) 3.491(7) 2_656
O(2) O(4) 3.542(6) 2_656
O(2) C(3) 3.552(7) 2_757
O(3) O(4) 2.829(6) 2_646
O(4) C(21) 3.490(9) 2_656
O(4) C(29) 3.546(9) 2_656
O(5) C(14) 3.273(6) 2_646
O(5) C(15) 3.346(7) 2_646
O(5) C(28) 3.425(9) 2_646

loop_
_geom_torsion_atom_site_label_1
_geom_torsion_atom_site_label_2
_geom_torsion_atom_site_label_3
_geom_torsion_atom_site_label_4
_geom_torsion
_geom_torsion_site_symmetry_1
_geom_torsion_site_symmetry_2
_geom_torsion_site_symmetry_3
_geom_torsion_site_symmetry_4
_geom_torsion_publ_flag
Cl(1) C(25) C(26) Cl(2) 0.4(8) 1_555 1_555 1_555 1_555 yes
Cl(1) C(25) C(26) C(27) -177.4(6) 1_555 1_555 1_555 1_555 yes
Cl(1) C(25) C(30) C(29) 179.2(7) 1_555 1_555 1_555 1_555 yes
Cl(2) C(26) C(25) C(30) 176.9(6) 1_555 1_555 1_555 1_555 yes
Cl(2) C(26) C(27) C(28) -178.6(6) 1_555 1_555 1_555 1_555 yes
O(1) C(3) C(2) C(1) -176.1(4) 1_555 1_555 1_555 1_555 yes
O(1) C(3) C(4) C(5) 175.6(4) 1_555 1_555 1_555 1_555 yes
O(2) C(7) C(6) C(5) -71.9(6) 1_555 1_555 1_555 1_555 yes
O(2) C(7) C(8) C(9) 72.6(5) 1_555 1_555 1_555 1_555 yes
O(2) C(7) C(8) C(14) -50.8(5) 1_555 1_555 1_555 1_555 yes
O(3) C(12) C(11) C(9) 68.0(6) 1_555 1_555 1_555 1_555 yes
O(3) C(12) C(13) C(14) -64.7(5) 1_555 1_555 1_555 1_555 yes
O(3) C(12) C(13) C(17) 46.3(6) 1_555 1_555 1_555 1_555 yes
O(3) C(12) C(13) C(18) 172.1(4) 1_555 1_555 1_555 1_555 yes
O(4) C(24) C(23) C(22) 85.1(8) 1_555 1_555 1_555 1_555 yes
O(5) C(24) C(23) C(22) -93.9(7) 1_555 1_555 1_555 1_555 yes
C(1) C(2) C(3) C(4) -56.0(5) 1_555 1_555 1_555 1_555 yes
C(1) C(10) C(5) C(4) 49.0(5) 1_555 1_555 1_555 1_555 yes
C(1) C(10) C(5) C(6) 175.6(4) 1_555 1_555 1_555 1_555 yes
C(1) C(10) C(9) C(8) -175.7(4) 1_555 1_555 1_555 1_555 yes
C(1) C(10) C(9) C(11) 57.9(6) 1_555 1_555 1_555 1_555 yes
C(2) C(1) C(10) C(5) -52.0(6) 1_555 1_555 1_555 1_555 yes
C(2) C(1) C(10) C(9) 69.0(6) 1_555 1_555 1_555 1_555 yes
C(2) C(1) C(10) C(19) -169.6(5) 1_555 1_555 1_555 1_555 yes
C(2) C(3) C(4) C(5) 56.0(6) 1_555 1_555 1_555 1_555 yes
C(3) C(2) C(1) C(10) 57.1(6) 1_555 1_555 1_555 1_555 yes
C(3) C(4) C(5) C(6) 179.0(4) 1_555 1_555 1_555 1_555 yes
C(3) C(4) C(5) C(10) -53.7(6) 1_555 1_555 1_555 1_555 yes
C(4) C(5) C(6) C(7) 75.8(6) 1_555 1_555 1_555 1_555 yes
C(4) C(5) C(10) C(9) -74.2(5) 1_555 1_555 1_555 1_555 yes
C(4) C(5) C(10) C(19) 164.2(4) 1_555 1_555 1_555 1_555 yes
C(5) C(6) C(7) C(8) 50.3(6) 1_555 1_555 1_555 1_555 yes
C(5) C(10) C(9) C(8) -55.3(5) 1_555 1_555 1_555 1_555 yes
C(5) C(10) C(9) C(11) 178.3(4) 1_555 1_555 1_555 1_555 yes
C(6) C(5) C(10) C(9) 52.5(5) 1_555 1_555 1_555 1_555 yes
C(6) C(5) C(10) C(19) -69.1(6) 1_555 1_555 1_555 1_555 yes
C(6) C(7) C(8) C(9) -51.6(5) 1_555 1_555 1_555 1_555 yes
C(6) C(7) C(8) C(14) -175.0(4) 1_555 1_555 1_555 1_555 yes
C(7) C(6) C(5) C(10) -51.8(6) 1_555 1_555 1_555 1_555 yes
C(7) C(8) C(9) C(10) 55.8(5) 1_555 1_555 1_555 1_555 yes
C(7) C(8) C(9) C(11) -175.8(4) 1_555 1_555 1_555 1_555 yes
C(7) C(8) C(14) C(13) -176.7(4) 1_555 1_555 1_555 1_555 yes
C(7) C(8) C(14) C(15) -52.9(6) 1_555 1_555 1_555 1_555 yes
C(8) C(9) C(10) C(19) 65.6(6) 1_555 1_555 1_555 1_555 yes
C(8) C(9) C(11) C(12) 52.2(6) 1_555 1_555 1_555 1_555 yes
C(8) C(14) C(13) C(12) -59.7(5) 1_555 1_555 1_555 1_555 yes
C(8) C(14) C(13) C(17) 178.0(4) 1_555 1_555 1_555 1_555 yes
C(8) C(14) C(13) C(18) 61.6(6) 1_555 1_555 1_555 1_555 yes
C(8) C(14) C(15) C(16) -164.8(4) 1_555 1_555 1_555 1_555 yes
C(9) C(8) C(14) C(13) 58.8(5) 1_555 1_555 1_555 1_555 yes
C(9) C(8) C(14) C(15) -177.4(4) 1_555 1_555 1_555 1_555 yes
C(9) C(11) C(12) C(13) -54.8(6) 1_555 1_555 1_555 1_555 yes
C(10) C(9) C(8) C(14) 180.0(4) 1_555 1_555 1_555 1_555 yes
C(10) C(9) C(11) C(12) 179.8(4) 1_555 1_555 1_555 1_555 yes
C(11) C(9) C(8) C(14) -51.6(5) 1_555 1_555 1_555 1_555 yes
C(11) C(9) C(10) C(19) -60.8(6) 1_555 1_555 1_555 1_555 yes
C(11) C(12) C(13) C(14) 54.9(5) 1_555 1_555 1_555 1_555 yes
C(11) C(12) C(13) C(17) 165.8(4) 1_555 1_555 1_555 1_555 yes
C(11) C(12) C(13) C(18) -68.4(5) 1_555 1_555 1_555 1_555 yes
C(12) C(13) C(14) C(15) 169.2(4) 1_555 1_555 1_555 1_555 yes
C(12) C(13) C(17) C(16) -153.8(5) 1_555 1_555 1_555 1_555 yes
C(12) C(13) C(17) C(20) 80.7(6) 1_555 1_555 1_555 1_555 yes
C(13) C(14) C(15) C(16) -36.1(5) 1_555 1_555 1_555 1_555 yes
C(13) C(17) C(16) C(15) 18.0(6) 1_555 1_555 1_555 1_555 yes
C(13) C(17) C(20) C(21) -55.4(7) 1_555 1_555 1_555 1_555 yes
C(13) C(17) C(20) C(22) 178.6(5) 1_555 1_555 1_555 1_555 yes
C(14) C(13) C(17) C(16) -38.8(5) 1_555 1_555 1_555 1_555 yes
C(14) C(13) C(17) C(20) -164.2(5) 1_555 1_555 1_555 1_555 yes
C(14) C(15) C(16) C(17) 10.7(6) 1_555 1_555 1_555 1_555 yes
C(15) C(14) C(13) C(17) 46.9(5) 1_555 1_555 1_555 1_555 yes
C(15) C(14) C(13) C(18) -69.5(5) 1_555 1_555 1_555 1_555 yes
C(15) C(16) C(17) C(20) 149.0(4) 1_555 1_555 1_555 1_555 yes
C(16) C(17) C(13) C(18) 80.2(5) 1_555 1_555 1_555 1_555 yes
C(16) C(17) C(20) C(21) -176.7(5) 1_555 1_555 1_555 1_555 yes
C(16) C(17) C(20) C(22) 57.2(6) 1_555 1_555 1_555 1_555 yes
C(17) C(20) C(22) C(23) 62.0(7) 1_555 1_555 1_555 1_555 yes
C(18) C(13) C(17) C(20) -45.2(7) 1_555 1_555 1_555 1_555 yes
C(20) C(22) C(23) C(24) -173.2(5) 1_555 1_555 1_555 1_555 yes
C(21) C(20) C(22) C(23) -67.0(7) 1_555 1_555 1_555 1_555 yes
C(25) C(26) C(27) C(28) 0(1) 1_555 1_555 1_555 1_555 yes
C(25) C(30) C(29) C(28) -2(1) 1_555 1_555 1_555 1_555 yes
C(26) C(25) C(30) C(29) 2(1) 1_555 1_555 1_555 1_555 yes
C(26) C(27) C(28) C(29) 0(1) 1_555 1_555 1_555 1_555 yes
C(27) C(26) C(25) C(30) 0(1) 1_555 1_555 1_555 1_555 yes
C(27) C(28) C(29) C(30) 1(1) 1_555 1_555 1_555 1_555 yes
